data_4104786
loop_
_publ_author_name
'Jinzhen Lu'
'David R. Turner'
'Lindsay P. Harding'
'Lindsay T. Byrne'
'Murray V. Baker'
'Stuart R. Batten'

_publ_section_title
;
 Octapi Interactions: Self-Assembly of a Pd-Based [2]Catenane Driven by
 Eightfold \p Interactions
;
_journal_name_full 'Journal of the American Chemical Society'
_journal_page_first 10372
_journal_page_last 10373
_journal_paper_doi 10.1021/ja9041912
_journal_volume 131
_journal_year 2009
_chemical_formula_sum 'C127.5 H125.5 F12 N12 O12 P4 Pd2 Pt0 S4'
_chemical_formula_weight 2710.82
_chemical_name_common {[(dppp)Pd(LPr)]2.4OTF}4.5Toluene
_chemical_name_systematic
; 
 {[(dppp)Pd(LPr)]2.4OTF}.4.5Toluene 
;
_space_group_IT_number 52
_symmetry_cell_setting orthorhombic
_symmetry_space_group_name_Hall '-P 2a 2bc'
_symmetry_space_group_name_H-M 'P n n a'
_atom_sites_solution_hydrogens geom
_atom_sites_solution_primary direct
_atom_sites_solution_secondary difmap
_audit_creation_method SHELXL-97
_cell_angle_alpha 90.00
_cell_angle_beta 90.00
_cell_angle_gamma 90.00
_cell_formula_units_Z 8
_cell_length_a 28.414(12)
_cell_length_b 41.636(8)
_cell_length_c 29.307(7)
_cell_measurement_reflns_used 324685
_cell_measurement_temperature 123(2)
_cell_measurement_theta_max 25.00
_cell_measurement_theta_min 0.92
_cell_volume 34672(18)
_computing_cell_refinement 'XDS (Kabsch, 1993)'
_computing_data_collection Blu-Ice
_computing_data_reduction 'XDS (Kabsch, 1993)'
_computing_molecular_graphics 'X-Seed (Barbour)'
_computing_publication_material CIFTAB
_computing_structure_refinement 'SHELXL-97 (Sheldrick, 1997)'
_computing_structure_solution 'SHELXS-97 (Sheldrick, 1990)'
_diffrn_ambient_temperature 123(2)
_diffrn_measured_fraction_theta_full 0.976
_diffrn_measured_fraction_theta_max 0.976
_diffrn_measurement_device_type 'ADSC Quantum 210r Detector'
_diffrn_measurement_method 'phi scan'
_diffrn_radiation_source 'fine-focus sealed tube'
_diffrn_radiation_type Synchrotron
_diffrn_radiation_wavelength 0.77343
_diffrn_reflns_av_R_equivalents 0.0619
_diffrn_reflns_av_sigmaI/netI 0.0282
_diffrn_reflns_limit_h_max 31
_diffrn_reflns_limit_h_min -31
_diffrn_reflns_limit_k_max 45
_diffrn_reflns_limit_k_min -45
_diffrn_reflns_limit_l_max 32
_diffrn_reflns_limit_l_min -32
_diffrn_reflns_number 324685
_diffrn_reflns_theta_full 25.00
_diffrn_reflns_theta_max 25.00
_diffrn_reflns_theta_min 0.92
_exptl_absorpt_coefficient_mu 0.352
_exptl_absorpt_correction_T_max 0.9458
_exptl_absorpt_correction_T_min 0.9328
_exptl_absorpt_correction_type empirical
_exptl_absorpt_process_details XDS
_exptl_crystal_colour colourless
_exptl_crystal_density_diffrn 1.039
_exptl_crystal_description block
_exptl_crystal_F_000 11156
_exptl_crystal_size_max 0.20
_exptl_crystal_size_mid 0.16
_exptl_crystal_size_min 0.16
_refine_diff_density_max 2.802
_refine_diff_density_min -2.537
_refine_diff_density_rms 0.142
_refine_ls_extinction_method none
_refine_ls_goodness_of_fit_ref 2.077
_refine_ls_hydrogen_treatment constr
_refine_ls_matrix_type full
_refine_ls_number_parameters 1273
_refine_ls_number_reflns 23136
_refine_ls_number_restraints 1229
_refine_ls_restrained_S_all 2.343
_refine_ls_R_factor_all 0.1668
_refine_ls_R_factor_gt 0.1487
_refine_ls_shift/su_max 1.094
_refine_ls_shift/su_mean 0.007
_refine_ls_structure_factor_coef Fsqd
_refine_ls_weighting_details
; calc 
 [1.00000+0.00000exp(0.00(sin\q/\l)^2^)]/ 
   [\s^2^(Fo^2^)+0.0000+0.0000*P+(0.2000P)^2^+0.0000sin\q/\l] 
 where P = 0.00000Fo^2^ + 1.00000Fc^2^ 
;
_refine_ls_weighting_scheme calc
_refine_ls_wR_factor_gt 0.4340
_refine_ls_wR_factor_ref 0.4549
_reflns_number_gt 17907
_reflns_number_total 23136
_reflns_threshold_expression >2sigma(I)
_cod_data_source_file ja9041912_si_003.cif
_cod_data_source_block squeezed
_cod_original_formula_sum 'C127.50 H125.50 F12 N12 O12 P4 Pd2 Pt0 S4'
_cod_database_code 4104786

loop_
_symmetry_equiv_pos_as_xyz
'x, y, z'
'-x+1/2, -y, z'
'x, -y+1/2, -z+1/2'
'-x+1/2, y+1/2, -z+1/2'
'-x, -y, -z'
'x-1/2, y, -z'
'-x, y-1/2, z-1/2'
'x-1/2, -y-1/2, z-1/2'

loop_
_atom_site_label
_atom_site_type_symbol
_atom_site_fract_x
_atom_site_fract_y
_atom_site_fract_z
_atom_site_U_iso_or_equiv
_atom_site_adp_type
_atom_site_occupancy
_atom_site_symmetry_multiplicity
_atom_site_calc_flag
_atom_site_refinement_flags
S1A S 0.15679(8) 0.07276(6) 1.01651(9) 0.0708(7) Uani 1 1 d DU
F1A F 0.1049(3) 0.0680(2) 0.9455(3) 0.148(4) Uani 1 1 d D
F2A F 0.0883(3) 0.10800(17) 0.9872(4) 0.162(5) Uani 1 1 d D
F3A F 0.06812(18) 0.0606(2) 1.0075(4) 0.150(4) Uani 1 1 d D
C1A C 0.1020(3) 0.07842(16) 0.9879(3) 0.097(4) Uani 1 1 d DU
O1A O 0.1667(2) 0.03917(12) 1.0140(3) 0.080(2) Uani 1 1 d DU
O2A O 0.1474(2) 0.08351(19) 1.0616(2) 0.103(3) Uani 1 1 d DU
O3A O 0.1882(2) 0.09314(16) 0.9921(2) 0.089(2) Uani 1 1 d DU
S1B S 0.09366(10) 0.05769(7) 0.50125(13) 0.0970(12) Uani 1 1 d DU
F1B F 0.1732(3) 0.0860(3) 0.4929(4) 0.176(5) Uani 1 1 d D
F2B F 0.1731(3) 0.0488(2) 0.5422(4) 0.161(5) Uani 1 1 d D
F3B F 0.1402(3) 0.0938(2) 0.5568(4) 0.169(5) Uani 1 1 d D
C1B C 0.1480(3) 0.07146(18) 0.5246(3) 0.124(5) Uani 1 1 d DU
O1B O 0.0718(3) 0.08511(15) 0.4811(3) 0.108(3) Uani 1 1 d DU
O2B O 0.1079(3) 0.03433(18) 0.4688(3) 0.111(3) Uani 1 1 d DU
O3B O 0.0700(3) 0.04430(19) 0.5396(2) 0.109(3) Uani 1 1 d DU
S1C S 0.43021(8) 0.16627(7) 0.88220(13) 0.0937(11) Uani 1 1 d DU
F1C F 0.3840(5) 0.1926(3) 0.8173(3) 0.215(8) Uani 1 1 d D
F2C F 0.4496(4) 0.2149(3) 0.8308(5) 0.300(14) Uani 1 1 d D
F3C F 0.3913(5) 0.22215(17) 0.8758(4) 0.223(8) Uani 1 1 d D
C1C C 0.4141(3) 0.2007(2) 0.8496(3) 0.145(7) Uani 1 1 d DU
O1C O 0.4505(3) 0.14407(17) 0.8507(3) 0.131(4) Uani 1 1 d DU
O2C O 0.4632(3) 0.1786(2) 0.9141(3) 0.154(5) Uani 1 1 d DU
O3C O 0.38701(18) 0.15653(15) 0.9026(3) 0.079(2) Uani 1 1 d DU
S1D S 0.35045(8) 0.32030(8) 0.86572(12) 0.0928(11) Uani 1 1 d DU
F1D F 0.3922(6) 0.3206(3) 0.7884(3) 0.311(15) Uani 1 1 d D
F2D F 0.3543(5) 0.2777(3) 0.8017(5) 0.296(12) Uani 1 1 d D
F3D F 0.4199(3) 0.2867(2) 0.8351(4) 0.177(5) Uani 1 1 d D
C1D C 0.3796(3) 0.2999(2) 0.8203(3) 0.158(8) Uani 1 1 d DU
O1D O 0.3102(2) 0.3354(2) 0.8459(3) 0.143(4) Uani 1 1 d DU
O2D O 0.3848(2) 0.34252(16) 0.8813(3) 0.095(3) Uani 1 1 d DU
O3D O 0.3409(3) 0.29533(18) 0.8976(3) 0.149(4) Uani 1 1 d DU
Pd1 Pd 0.47454(2) 0.10844(2) 0.55217(4) 0.0712(4) Uani 1 1 d .
Pd2 Pd 0.28676(2) 0.115876(19) 0.96211(3) 0.0662(4) Uani 1 1 d U
P1 P 0.45069(11) 0.10986(8) 0.47869(14) 0.0824(9) Uani 1 1 d U
P2 P 0.44401(10) 0.05855(7) 0.56004(10) 0.0656(7) Uani 1 1 d U
C20 C 0.4586(5) 0.0728(3) 0.4470(5) 0.093(4) Uani 1 1 d U
H20A H 0.4456 0.0756 0.4159 0.112 Uiso 1 1 calc R
H20B H 0.4927 0.0683 0.4440 0.112 Uiso 1 1 calc R
C21 C 0.4340(6) 0.0427(4) 0.4702(6) 0.107(5) Uani 1 1 d U
H21A H 0.4006 0.0481 0.4763 0.128 Uiso 1 1 calc R
H21B H 0.4345 0.0245 0.4484 0.128 Uiso 1 1 calc R
C22 C 0.4572 0.0319 0.5151 0.040 Uani 1 1 d U
H22A H 0.4917 0.0309 0.5108 0.048 Uiso 1 1 calc R
H22B H 0.4460 0.0101 0.5231 0.048 Uiso 1 1 calc R
C23 C 0.3878(3) 0.11973(19) 0.4727(3) 0.094(4) Uani 1 1 d GU
C24 C 0.3599(3) 0.1116(2) 0.4355(3) 0.144(7) Uani 1 1 d GU
H24 H 0.3722 0.0983 0.4120 0.172 Uiso 1 1 calc R
C25 C 0.3138(3) 0.1227(2) 0.4329(3) 0.155(8) Uani 1 1 d GU
H25 H 0.2947 0.1171 0.4075 0.186 Uiso 1 1 calc R
C26 C 0.2958(3) 0.1421(2) 0.4673(3) 0.151(7) Uani 1 1 d GU
H26 H 0.2643 0.1497 0.4655 0.181 Uiso 1 1 calc R
C27 C 0.3238(3) 0.1502(2) 0.5045(3) 0.119(5) Uani 1 1 d GU
H27 H 0.3114 0.1635 0.5280 0.143 Uiso 1 1 calc R
C28 C 0.3698(3) 0.13908(19) 0.5071(3) 0.109(4) Uani 1 1 d GU
H28 H 0.3889 0.1447 0.5325 0.130 Uiso 1 1 calc R
C29 C 0.4833(3) 0.1389(2) 0.4457(4) 0.082(3) Uani 1 1 d GU
C30 C 0.5247(4) 0.1303(3) 0.4236(5) 0.131(6) Uani 1 1 d GU
H30 H 0.5353 0.1087 0.4245 0.157 Uiso 1 1 calc R
C31 C 0.5506(4) 0.1534(4) 0.4002(5) 0.174(9) Uani 1 1 d GU
H31 H 0.5789 0.1475 0.3851 0.209 Uiso 1 1 calc R
C32 C 0.5351(5) 0.1850(3) 0.3989(5) 0.180(9) Uani 1 1 d GU
H32 H 0.5528 0.2008 0.3829 0.216 Uiso 1 1 calc R
C33 C 0.4936(5) 0.1936(2) 0.4210(5) 0.166(8) Uani 1 1 d GU
H33 H 0.4830 0.2152 0.4201 0.199 Uiso 1 1 calc R
C34 C 0.4678(4) 0.1706(2) 0.4444(4) 0.110(5) Uani 1 1 d GU
H34 H 0.4395 0.1764 0.4595 0.131 Uiso 1 1 calc R
C35 C 0.4704(3) 0.0377(2) 0.6082(3) 0.069(3) Uani 1 1 d GU
C36 C 0.5138(3) 0.0228(2) 0.6021(3) 0.095(4) Uani 1 1 d GU
H36 H 0.5285 0.0232 0.5730 0.114 Uiso 1 1 calc R
C37 C 0.5355(3) 0.0074(3) 0.6385(3) 0.114(5) Uani 1 1 d GU
H37 H 0.5651 -0.0028 0.6343 0.137 Uiso 1 1 calc R
C38 C 0.5139(4) 0.0069(3) 0.6810(3) 0.120(5) Uani 1 1 d GU
H38 H 0.5287 -0.0037 0.7059 0.145 Uiso 1 1 calc R
C39 C 0.4705(4) 0.0217(3) 0.6872(3) 0.148(7) Uani 1 1 d GU
H39 H 0.4558 0.0214 0.7162 0.178 Uiso 1 1 calc R
C40 C 0.4488(3) 0.0372(3) 0.6507(3) 0.127(6) Uani 1 1 d GU
H40 H 0.4192 0.0473 0.6549 0.153 Uiso 1 1 calc R
C41 C 0.38145(17) 0.05838(15) 0.57159(8) 0.075(3) Uani 1 1 d GU
C42 C 0.35419(19) 0.03247(14) 0.55761(8) 0.101(4) Uani 1 1 d GU
H42 H 0.3687 0.0144 0.5436 0.121 Uiso 1 1 calc R
C43 C 0.30574(18) 0.03295(15) 0.56416(8) 0.118(5) Uani 1 1 d GU
H43 H 0.2871 0.0152 0.5546 0.141 Uiso 1 1 calc R
C44 C 0.28456(17) 0.05934(15) 0.58468(7) 0.100(4) Uani 1 1 d GU
H44 H 0.2514 0.0597 0.5892 0.120 Uiso 1 1 calc R
C45 C 0.31182(19) 0.08526(13) 0.59866(7) 0.094(4) Uani 1 1 d GU
H45 H 0.2973 0.1033 0.6127 0.112 Uiso 1 1 calc R
C46 C 0.36027(19) 0.08478(13) 0.59212(7) 0.078(3) Uani 1 1 d GU
H46 H 0.3789 0.1025 0.6017 0.094 Uiso 1 1 calc R
P3 P 0.30275(9) 0.06377(5) 0.94918(7) 0.0611(7) Uani 1 1 d GU
P4 P 0.30912(10) 0.11146(6) 1.03499(7) 0.0714(8) Uani 1 1 d GU
C66 C 0.2880 0.0373 0.9914 0.009 Uani 1 1 d U
H66A H 0.2534 0.0376 0.9952 0.011 Uiso 1 1 calc R
H66B H 0.2969 0.0154 0.9813 0.011 Uiso 1 1 calc R
C67 C 0.3127(4) 0.0441(3) 1.0419(4) 0.080(3) Uani 1 1 d U
H67A H 0.3071 0.0253 1.0619 0.096 Uiso 1 1 calc R
H67B H 0.3472 0.0462 1.0378 0.096 Uiso 1 1 calc R
C68 C 0.2938(4) 0.0748(3) 1.0663(5) 0.082(3) Uani 1 1 d U
H68A H 0.3072 0.0759 1.0975 0.098 Uiso 1 1 calc R
H68B H 0.2592 0.0733 1.0692 0.098 Uiso 1 1 calc R
C69 C 0.2691(2) 0.04972(18) 0.9016(2) 0.063(2) Uani 1 1 d GU
C70 C 0.2232(2) 0.03873(18) 0.9069(2) 0.069(3) Uani 1 1 d GU
H70 H 0.2107 0.0356 0.9366 0.083 Uiso 1 1 calc R
C71 C 0.19574(19) 0.03235(19) 0.8687(3) 0.083(3) Uani 1 1 d GU
H71 H 0.1644 0.0248 0.8724 0.099 Uiso 1 1 calc R
C72 C 0.2141(3) 0.0370(2) 0.8253(2) 0.095(4) Uani 1 1 d GU
H72 H 0.1953 0.0326 0.7992 0.114 Uiso 1 1 calc R
C73 C 0.2600(3) 0.0480(2) 0.8199(2) 0.100(4) Uani 1 1 d GU
H73 H 0.2725 0.0511 0.7902 0.121 Uiso 1 1 calc R
C74 C 0.2875(2) 0.05434(19) 0.8581(3) 0.084(3) Uani 1 1 d GU
H74 H 0.3188 0.0619 0.8545 0.101 Uiso 1 1 calc R
C75 C 0.36414(18) 0.05447(16) 0.9376(3) 0.071(3) Uani 1 1 d GU
C76 C 0.3834(2) 0.02452(14) 0.9470(3) 0.076(3) Uani 1 1 d GU
H76 H 0.3642 0.0080 0.9593 0.091 Uiso 1 1 calc R
C77 C 0.4308(2) 0.01881(15) 0.9385(3) 0.095(4) Uani 1 1 d GU
H77 H 0.4440 -0.0017 0.9449 0.114 Uiso 1 1 calc R
C78 C 0.45892(18) 0.04305(19) 0.9205(3) 0.090(4) Uani 1 1 d GU
H78 H 0.4913 0.0392 0.9147 0.109 Uiso 1 1 calc R
C79 C 0.4396(2) 0.07300(16) 0.9111(3) 0.083(3) Uani 1 1 d GU
H79 H 0.4588 0.0896 0.8988 0.099 Uiso 1 1 calc R
C80 C 0.3922(2) 0.07871(13) 0.9196(3) 0.082(3) Uani 1 1 d GU
H80 H 0.3790 0.0992 0.9132 0.099 Uiso 1 1 calc R
C81 C 0.2822(3) 0.1426(2) 1.0704(3) 0.083(3) Uani 1 1 d GU
C82 C 0.2386(3) 0.1376(2) 1.0907(4) 0.105(4) Uani 1 1 d GU
H82 H 0.2239 0.1172 1.0888 0.126 Uiso 1 1 calc R
C83 C 0.2166(3) 0.1626(3) 1.1139(4) 0.121(5) Uani 1 1 d GU
H83 H 0.1868 0.1592 1.1278 0.145 Uiso 1 1 calc R
C84 C 0.2382(4) 0.1925(2) 1.1167(4) 0.133(6) Uani 1 1 d GU
H84 H 0.2231 0.2095 1.1326 0.159 Uiso 1 1 calc R
C85 C 0.2818(4) 0.19744(19) 1.0964(4) 0.116(5) Uani 1 1 d GU
H85 H 0.2965 0.2179 1.0983 0.139 Uiso 1 1 calc R
C86 C 0.3038(3) 0.1725(2) 1.0732(4) 0.116(5) Uani 1 1 d GU
H86 H 0.3336 0.1759 1.0593 0.139 Uiso 1 1 calc R
C87 C 0.37204(10) 0.11581(8) 1.03909(8) 0.081(3) Uani 1 1 d GU
C88 C 0.40155(9) 0.12702(7) 1.00477(8) 0.097(4) Uani 1 1 d GU
H88 H 0.3892 0.1315 0.9753 0.117 Uiso 1 1 calc R
C89 C 0.44916(10) 0.13162(7) 1.01352(8) 0.119(5) Uani 1 1 d GU
H89 H 0.4693 0.1393 0.9901 0.143 Uiso 1 1 calc R
C90 C 0.46725(11) 0.12502(8) 1.05657(8) 0.115(5) Uani 1 1 d GU
H90 H 0.4998 0.1282 1.0625 0.138 Uiso 1 1 calc R
C91 C 0.43774(12) 0.11381(9) 1.09089(8) 0.135(6) Uani 1 1 d GU
H91 H 0.4501 0.1093 1.1203 0.162 Uiso 1 1 calc R
C92 C 0.39013(12) 0.10921(9) 1.08214(8) 0.117(5) Uani 1 1 d GU
H92 H 0.3700 0.1016 1.1056 0.141 Uiso 1 1 calc R
N1 N 0.50240(9) 0.10762(8) 0.62132(9) 0.068(2) Uani 1 1 d GU
N2 N 0.61478(7) 0.10612(7) 0.80439(11) 0.110(4) Uani 1 1 d GU
N3 N 0.57338(7) 0.11563(6) 0.82899(10) 0.085(3) Uani 1 1 d GU
N4 N 0.57677(7) 0.20079(6) 0.93614(9) 0.102(3) Uani 1 1 d GU
N5 N 0.62233(7) 0.21592(7) 0.93195(10) 0.124(4) Uani 1 1 d GU
N6 N 0.49883(11) 0.34463(6) 0.94757(12) 0.080(3) Uani 1 1 d GU
C1 C 0.54828(9) 0.09826(8) 0.62439(10) 0.091(4) Uani 1 1 d GU
H1 H 0.5669 0.0918 0.5991 0.110 Uiso 1 1 calc R
C2 C 0.56493(8) 0.09940(7) 0.67054(10) 0.103(4) Uani 1 1 d GU
H2 H 0.5968 0.0932 0.6748 0.123 Uiso 1 1 calc R
C3 C 0.54075(7) 0.10842(7) 0.71018(9) 0.075(3) Uani 1 1 d GU
C4 C 0.48955(7) 0.11766(6) 0.70214(8) 0.095(4) Uani 1 1 d GU
H4 H 0.4686 0.1233 0.7261 0.115 Uiso 1 1 calc R
C5 C 0.47614(8) 0.11706(7) 0.65595(8) 0.089(4) Uani 1 1 d GU
H5 H 0.4452 0.1241 0.6490 0.107 Uiso 1 1 calc R
C6 C 0.55835(7) 0.10982(6) 0.75342(10) 0.088(4) Uani 1 1 d GU
C7 C 0.60935(7) 0.10371(7) 0.76352(11) 0.120(5) Uani 1 1 d GU
H7 H 0.6331 0.0988 0.7418 0.145 Uiso 1 1 calc R
C8 C 0.54149(7) 0.11550(6) 0.79452(9) 0.084(3) Uani 1 1 d GU
H8 H 0.5090 0.1193 0.7997 0.101 Uiso 1 1 calc R
C9 C 0.57010(7) 0.12084(6) 0.87531(10) 0.081(3) Uani 1 1 d GU
H9A H 0.5933 0.1073 0.8916 0.097 Uiso 1 1 calc R
H9B H 0.5382 0.1151 0.8862 0.097 Uiso 1 1 calc R
C10 C 0.58056(7) 0.15912(6) 0.88539(9) 0.098(4) Uani 1 1 d GU
H10A H 0.6133 0.1647 0.8769 0.118 Uiso 1 1 calc R
H10B H 0.5587 0.1728 0.8677 0.118 Uiso 1 1 calc R
C11 C 0.57300(7) 0.16374(6) 0.93570(9) 0.099(4) Uani 1 1 d GU
H11A H 0.5979 0.1534 0.9542 0.118 Uiso 1 1 calc R
H11B H 0.5417 0.1561 0.9458 0.118 Uiso 1 1 calc R
C12 C 0.54298(8) 0.22246(6) 0.93497(9) 0.086(3) Uani 1 1 d GU
H12 H 0.5104 0.2183 0.9304 0.103 Uiso 1 1 calc R
C13 C 0.56343(8) 0.25240(6) 0.94161(10) 0.102(4) Uani 1 1 d GU
C14 C 0.61313(8) 0.24955(7) 0.93698(11) 0.121(5) Uani 1 1 d GU
H14 H 0.6356 0.2665 0.9372 0.145 Uiso 1 1 calc R
C15 C 0.54454(9) 0.28621(6) 0.94079(10) 0.093(4) Uani 1 1 d GU
C16 C 0.56950(10) 0.31080(7) 0.96147(12) 0.089(4) Uani 1 1 d GU
H16 H 0.5997 0.3076 0.9747 0.106 Uiso 1 1 calc R
C17 C 0.54696(11) 0.34084(6) 0.96153(12) 0.092(4) Uani 1 1 d GU
H17 H 0.5641 0.3592 0.9711 0.111 Uiso 1 1 calc R
C18 C 0.47692(10) 0.31674(6) 0.93107(11) 0.087(3) Uani 1 1 d GU
H18 H 0.4448 0.3182 0.9224 0.104 Uiso 1 1 calc R
C19 C 0.49861(9) 0.28760(6) 0.92662(10) 0.081(3) Uani 1 1 d GU
H19 H 0.4828 0.2694 0.9144 0.098 Uiso 1 1 calc R
N7 N 0.26036(7) 0.12207(6) 0.89407(9) 0.066(2) Uani 1 1 d GU
N8 N 0.14592(7) 0.16629(7) 0.71574(11) 0.115(4) Uani 1 1 d GU
N9 N 0.19117(7) 0.17135(7) 0.69987(10) 0.100(3) Uani 1 1 d GU
N10 N 0.20782(10) 0.18931(8) 0.55981(9) 0.076(3) Uani 1 1 d GU
N11 N 0.16437(11) 0.19801(9) 0.54285(10) 0.106(4) Uani 1 1 d GU
N12 N 0.27058(14) 0.33733(8) 0.53319(12) 0.081(3) Uani 1 1 d GU
C47 C 0.28711(7) 0.13372(6) 0.86171(8) 0.076(3) Uani 1 1 d GU
H47 H 0.3200 0.1348 0.8675 0.091 Uiso 1 1 calc R
C48 C 0.27193(6) 0.14428(6) 0.82111(8) 0.082(3) Uani 1 1 d GU
H48 H 0.2929 0.1541 0.8000 0.098 Uiso 1 1 calc R
C49 C 0.22317(6) 0.14035(6) 0.81047(9) 0.076(3) Uani 1 1 d GU
C50 C 0.19655(7) 0.12505(7) 0.84634(10) 0.082(3) Uani 1 1 d GU
H50 H 0.1645 0.1201 0.8403 0.099 Uiso 1 1 calc R
C51 C 0.21443(7) 0.11703(7) 0.88919(10) 0.070(3) Uani 1 1 d GU
H51 H 0.1953 0.1086 0.9130 0.084 Uiso 1 1 calc R
C52 C 0.20064(6) 0.15175(6) 0.76836(10) 0.094(4) Uani 1 1 d GU
C53 C 0.22490(6) 0.15926(6) 0.72976(9) 0.088(3) Uani 1 1 d GU
H53 H 0.2577 0.1568 0.7244 0.105 Uiso 1 1 calc R
C54 C 0.14961(6) 0.15565(7) 0.75580(11) 0.118(5) Uani 1 1 d GU
H54 H 0.1239 0.1508 0.7753 0.142 Uiso 1 1 calc R
C55 C 0.19834(8) 0.17924(7) 0.65366(10) 0.094(4) Uani 1 1 d GU
H55A H 0.2307 0.1879 0.6507 0.113 Uiso 1 1 calc R
H55B H 0.1764 0.1969 0.6459 0.113 Uiso 1 1 calc R
C56 C 0.19204(9) 0.15196(8) 0.61654(10) 0.098(4) Uani 1 1 d GU
H56A H 0.2002 0.1313 0.6312 0.117 Uiso 1 1 calc R
H56B H 0.1582 0.1509 0.6087 0.117 Uiso 1 1 calc R
C57 C 0.2181 0.1539 0.5743 0.030 Uani 1 1 d U
H57A H 0.2061 0.1384 0.5514 0.036 Uiso 1 1 calc R
H57B H 0.2521 0.1502 0.5791 0.036 Uiso 1 1 calc R
C58 C 0.2393(4) 0.2131(3) 0.5564(4) 0.067(3) Uani 1 1 d U
H58 H 0.2715 0.2116 0.5649 0.080 Uiso 1 1 calc R
C59 C 0.2180(4) 0.2399(3) 0.5388(5) 0.084(3) Uani 1 1 d U
C60 C 0.1682(5) 0.2293(4) 0.5343(6) 0.108(5) Uani 1 1 d U
H60 H 0.1427 0.2430 0.5265 0.129 Uiso 1 1 calc R
C61 C 0.2348(4) 0.2728(3) 0.5342(4) 0.071(3) Uani 1 1 d U
C62 C 0.2796(4) 0.2806(3) 0.5506(5) 0.075(3) Uani 1 1 d U
H62 H 0.2991 0.2646 0.5637 0.090 Uiso 1 1 calc R
C63 C 0.2945(4) 0.3115(3) 0.5474(4) 0.070(3) Uani 1 1 d U
H63 H 0.3261 0.3153 0.5565 0.084 Uiso 1 1 calc R
C64 C 0.2248(4) 0.3284(3) 0.5146(4) 0.066(3) Uani 1 1 d U
H64 H 0.2056 0.3448 0.5019 0.079 Uiso 1 1 calc R
C65 C 0.2082(4) 0.2981(3) 0.5146(5) 0.080(3) Uani 1 1 d U
H65 H 0.1784 0.2936 0.5013 0.096 Uiso 1 1 calc R
C100 C 0.070(2) 0.0654(9) 0.6560(18) 0.41(3) Uani 1 1 d DU
H10C H 0.0650 0.0782 0.6285 0.615 Uiso 1 1 calc R
H10D H 0.0584 0.0770 0.6827 0.615 Uiso 1 1 calc R
H10E H 0.0536 0.0448 0.6532 0.615 Uiso 1 1 calc R
C101 C 0.1266(5) 0.0587(4) 0.6622(5) 0.30(2) Uani 1 1 d GU
C102 C 0.1451(5) 0.0296(4) 0.6473(5) 0.156(7) Uani 1 1 d GDU
H102 H 0.1276 0.0165 0.6269 0.187 Uiso 1 1 calc R
C103 C 0.1892(5) 0.0197(3) 0.6623(4) 0.182(9) Uani 1 1 d GU
H103 H 0.2019 -0.0002 0.6521 0.219 Uiso 1 1 calc R
C104 C 0.2148(4) 0.0389(3) 0.6921(4) 0.197(11) Uani 1 1 d GU
H104 H 0.2450 0.0322 0.7023 0.236 Uiso 1 1 calc R
C105 C 0.1963(5) 0.0680(3) 0.7069(5) 0.209(12) Uani 1 1 d GU
H105 H 0.2138 0.0811 0.7273 0.251 Uiso 1 1 calc R
C106 C 0.1522(6) 0.0779(4) 0.6920(6) 0.250(16) Uani 1 1 d GDU
H106 H 0.1395 0.0977 0.7022 0.300 Uiso 1 1 calc R
C107 C 0.4055(6) 0.0258(4) 0.8081(7) 0.170(9) Uani 1 1 d GDU
H10F H 0.3981 0.0045 0.7957 0.255 Uiso 1 1 calc R
H10G H 0.3908 0.0282 0.8382 0.255 Uiso 1 1 calc R
H10H H 0.4397 0.0280 0.8111 0.255 Uiso 1 1 calc R
C108 C 0.3881(3) 0.0499(2) 0.7782(3) 0.105(4) Uani 1 1 d GU
C109 C 0.3613(4) 0.0412(2) 0.7405(3) 0.130(6) Uani 1 1 d GDU
H109 H 0.3557 0.0192 0.7340 0.156 Uiso 1 1 calc R
C110 C 0.3425(4) 0.0648(3) 0.7124(3) 0.146(7) Uani 1 1 d GU
H110 H 0.3241 0.0589 0.6866 0.176 Uiso 1 1 calc R
C111 C 0.3506(3) 0.0971(3) 0.7219(3) 0.124(5) Uani 1 1 d GU
H111 H 0.3378 0.1132 0.7026 0.149 Uiso 1 1 calc R
C112 C 0.3775(4) 0.1057(2) 0.7596(4) 0.129(6) Uani 1 1 d GU
H112 H 0.3830 0.1277 0.7661 0.155 Uiso 1 1 calc R
C113 C 0.3962(3) 0.0821(2) 0.7878(3) 0.111(5) Uani 1 1 d GDU
H113 H 0.4146 0.0880 0.8135 0.134 Uiso 1 1 calc R
C114 C 0.5433(8) -0.0301(4) 0.9447(9) 0.30(2) Uani 1 1 d GDU
H11C H 0.5164 -0.0204 0.9606 0.447 Uiso 1 1 calc R
H11D H 0.5717 -0.0275 0.9633 0.447 Uiso 1 1 calc R
H11E H 0.5373 -0.0530 0.9398 0.447 Uiso 1 1 calc R
C115 C 0.5491(4) -0.0161(3) 0.9060(4) 0.177(9) Uani 1 1 d GU
C116 C 0.5224(4) -0.0255(3) 0.8686(5) 0.145(7) Uani 1 1 d GDU
H116 H 0.5011 -0.0430 0.8712 0.174 Uiso 1 1 calc R
C117 C 0.5269(5) -0.0094(3) 0.8273(4) 0.229(14) Uani 1 1 d GU
H117 H 0.5087 -0.0158 0.8017 0.274 Uiso 1 1 calc R
C118 C 0.5581(6) 0.0162(3) 0.8234(4) 0.229(14) Uani 1 1 d GU
H118 H 0.5612 0.0272 0.7952 0.274 Uiso 1 1 calc R
C119 C 0.5848(5) 0.0256(3) 0.8609(5) 0.155(8) Uani 1 1 d GU
H119 H 0.6061 0.0431 0.8583 0.186 Uiso 1 1 calc R
C120 C 0.5803(4) 0.0095(3) 0.9022(5) 0.123(5) Uani 1 1 d GDU
H120 H 0.5985 0.0159 0.9278 0.147 Uiso 1 1 calc R
C121 C 0.510(3) 0.1599(6) 1.2419(6) 0.44(8) Uani 0.50 1 d PGDU
H12A H 0.5060 0.1784 1.2218 0.656 Uiso 0.25 1 calc PR
H12B H 0.5341 0.1649 1.2650 0.656 Uiso 0.25 1 calc PR
H12C H 0.4804 0.1548 1.2570 0.656 Uiso 0.25 1 calc PR
H12D H 0.5077 0.1536 1.2741 0.656 Uiso 0.25 1 calc PR
H12E H 0.4795 0.1672 1.2309 0.656 Uiso 0.25 1 calc PR
H12F H 0.5332 0.1773 1.2389 0.656 Uiso 0.25 1 calc PR
C122 C 0.5264(8) 0.1310(5) 1.2138(6) 0.183(19) Uani 0.50 1 d PGU
C123 C 0.5350(9) 0.1019(5) 1.2356(7) 0.160(16) Uani 0.50 1 d PGDU
H123 H 0.5244 0.0987 1.2660 0.192 Uiso 0.50 1 calc PR
C124 C 0.5590(8) 0.0776(5) 1.2129(8) 0.142(13) Uani 0.50 1 d PGU
H124 H 0.5648 0.0578 1.2278 0.170 Uiso 0.50 1 calc PR
C125 C 0.5745(7) 0.0824(5) 1.1684(8) 0.134(12) Uani 0.50 1 d PGU
H125 H 0.5909 0.0658 1.1529 0.161 Uiso 0.50 1 calc PR
C126 C 0.5660(7) 0.1115(5) 1.1466(7) 0.122(11) Uani 0.50 1 d PGU
H126 H 0.5766 0.1147 1.1162 0.146 Uiso 0.50 1 calc PR
C127 C 0.5419(7) 0.1358(4) 1.1693(6) 0.147(14) Uani 0.50 1 d PGDU
H127 H 0.5361 0.1556 1.1544 0.176 Uiso 0.50 1 calc PR
C128 C 0.4179(17) 0.2121(9) 1.1151(12) 0.50(5) Uani 1 1 d GDU
H12G H 0.4055 0.2236 1.1418 0.751 Uiso 0.50 1 calc PR
H12H H 0.4524 0.2112 1.1170 0.751 Uiso 0.50 1 calc PR
H12I H 0.4052 0.1903 1.1145 0.751 Uiso 0.50 1 calc PR
H12J H 0.4366 0.1931 1.1071 0.751 Uiso 0.50 1 calc PR
H12K H 0.3897 0.2055 1.1319 0.751 Uiso 0.50 1 calc PR
H12L H 0.4368 0.2265 1.1343 0.751 Uiso 0.50 1 calc PR
C129 C 0.4050(6) 0.2280(4) 1.0761(5) 0.194(11) Uani 1 1 d GU
C130 C 0.4180(6) 0.2159(4) 1.0337(7) 0.173(9) Uani 1 1 d GDU
H130 H 0.4350 0.1963 1.0318 0.208 Uiso 1 1 calc R
C131 C 0.4062(6) 0.2325(5) 0.9942(5) 0.165(8) Uani 1 1 d GU
H131 H 0.4151 0.2242 0.9653 0.199 Uiso 1 1 calc R
C132 C 0.3814(7) 0.2612(5) 0.9971(6) 0.190(10) Uani 1 1 d GU
H132 H 0.3733 0.2725 0.9701 0.228 Uiso 1 1 calc R
C133 C 0.3684(6) 0.2733(4) 1.0394(7) 0.179(10) Uani 1 1 d GU
H133 H 0.3514 0.2929 1.0414 0.214 Uiso 1 1 calc R
C134 C 0.3802(6) 0.2567(4) 1.0790(6) 0.181(10) Uani 1 1 d GDU
H134 H 0.3713 0.2649 1.1079 0.217 Uiso 1 1 calc R

loop_
_atom_site_aniso_label
_atom_site_aniso_U_11
_atom_site_aniso_U_22
_atom_site_aniso_U_33
_atom_site_aniso_U_23
_atom_site_aniso_U_13
_atom_site_aniso_U_12
S1A 0.0630(10) 0.0708(11) 0.0786(11) -0.0028(9) 0.0061(9) -0.0034(8)
F1A 0.107(7) 0.145(9) 0.191(11) 0.003(8) -0.042(7) -0.017(6)
F2A 0.115(7) 0.100(7) 0.272(16) -0.022(8) -0.064(9) 0.037(5)
F3A 0.048(4) 0.153(9) 0.250(13) -0.012(9) -0.002(6) -0.003(5)
C1A 0.084(7) 0.090(8) 0.118(8) -0.015(7) -0.003(7) -0.005(6)
O1A 0.049(4) 0.064(4) 0.126(6) -0.004(4) 0.019(4) 0.002(3)
O2A 0.067(5) 0.116(6) 0.128(7) -0.002(5) 0.011(5) -0.015(5)
O3A 0.089(2) 0.089(2) 0.090(2) -0.0004(11) 0.0010(11) -0.0007(11)
S1B 0.0673(18) 0.073(2) 0.151(3) 0.001(2) -0.043(2) 0.0052(15)
F1B 0.149(9) 0.145(10) 0.234(14) 0.023(10) 0.001(10) -0.068(8)
F2B 0.082(6) 0.132(8) 0.269(14) 0.023(8) -0.085(7) -0.009(5)
F3B 0.169(11) 0.132(9) 0.207(12) -0.037(8) -0.067(9) -0.051(8)
C1B 0.123(9) 0.109(9) 0.139(10) 0.008(8) -0.021(8) -0.010(8)
O1B 0.115(6) 0.088(6) 0.123(6) 0.009(5) -0.027(5) 0.024(5)
O2B 0.091(6) 0.111(7) 0.129(7) 0.004(6) -0.012(5) 0.005(5)
O3B 0.109(6) 0.092(6) 0.127(7) -0.001(5) -0.006(5) -0.017(5)
S1C 0.0386(13) 0.0740(19) 0.168(3) 0.002(2) 0.0177(17) -0.0109(12)
F1C 0.271(19) 0.221(16) 0.153(11) 0.045(11) 0.022(12) 0.110(14)
F2C 0.27(2) 0.150(12) 0.48(3) 0.127(16) 0.23(2) 0.017(11)
F3C 0.317(19) 0.077(6) 0.275(18) 0.031(8) 0.128(15) 0.063(9)
C1C 0.144(11) 0.133(10) 0.160(11) 0.003(9) 0.024(9) 0.008(9)
O1C 0.125(7) 0.119(7) 0.150(8) 0.003(6) 0.041(6) 0.022(6)
O2C 0.122(7) 0.152(8) 0.187(9) -0.017(7) -0.019(7) -0.026(7)
O3C 0.045(4) 0.067(4) 0.126(6) -0.003(4) 0.009(4) 0.001(3)
S1D 0.0327(13) 0.105(2) 0.141(3) -0.002(2) -0.0089(15) -0.0145(13)
F1D 0.58(4) 0.184(15) 0.173(13) 0.056(12) 0.124(19) 0.20(2)
F2D 0.48(4) 0.191(16) 0.220(18) -0.093(14) -0.06(2) -0.057(19)
F3D 0.203(12) 0.113(8) 0.214(13) 0.014(8) 0.056(11) 0.049(8)
C1D 0.166(11) 0.155(11) 0.153(11) 0.012(9) 0.003(9) 0.012(10)
O1D 0.100(6) 0.160(8) 0.170(9) -0.001(7) -0.028(6) 0.017(6)
O2D 0.056(4) 0.088(5) 0.142(7) -0.011(5) -0.009(4) -0.004(4)
O3D 0.129(7) 0.159(9) 0.158(8) 0.008(7) 0.045(7) -0.016(7)
Pd1 0.0297(5) 0.0560(6) 0.1280(8) -0.0085(4) 0.0120(4) -0.0038(3)
Pd2 0.0299(5) 0.0484(5) 0.1202(7) -0.0049(4) 0.0070(3) 0.0005(3)
P1 0.0527(16) 0.078(2) 0.116(3) 0.0033(17) 0.0230(16) -0.0026(13)
P2 0.0590(10) 0.0657(11) 0.0719(11) -0.0029(9) 0.0045(8) -0.0013(8)
C20 0.091(7) 0.090(7) 0.099(7) -0.001(6) 0.011(6) 0.012(6)
C21 0.101(8) 0.090(8) 0.129(9) -0.032(7) 0.036(7) -0.026(6)
C22 0.040 0.040 0.040 0.000 0.000 0.000
C23 0.080(7) 0.103(8) 0.100(8) 0.005(6) 0.000(6) -0.001(6)
C24 0.137(11) 0.147(11) 0.147(11) -0.005(9) -0.016(9) 0.006(9)
C25 0.135(11) 0.171(12) 0.159(11) -0.007(9) -0.018(9) 0.008(9)
C26 0.135(11) 0.162(12) 0.157(11) -0.001(9) -0.007(9) 0.003(9)
C27 0.088(7) 0.136(10) 0.134(9) 0.005(8) 0.009(7) 0.015(7)
C28 0.108(5) 0.109(5) 0.109(5) 0.0001(11) 0.0001(11) 0.0004(11)
C29 0.061(6) 0.077(7) 0.110(8) 0.007(6) 0.025(5) 0.005(5)
C30 0.111(9) 0.137(10) 0.144(10) 0.026(8) 0.020(8) -0.006(8)
C31 0.154(12) 0.182(13) 0.187(13) 0.010(10) 0.030(10) 0.004(10)
C32 0.173(12) 0.180(13) 0.188(13) 0.026(10) 0.014(10) 0.003(10)
C33 0.152(11) 0.161(12) 0.184(12) 0.025(10) 0.010(9) -0.008(9)
C34 0.091(8) 0.112(9) 0.125(9) 0.030(7) 0.006(7) -0.005(7)
C35 0.069(3) 0.069(3) 0.069(3) 0.0001(11) 0.0003(11) 0.0008(11)
C36 0.081(7) 0.089(7) 0.116(8) -0.002(6) 0.011(6) 0.023(6)
C37 0.104(8) 0.120(9) 0.119(9) -0.003(7) 0.005(7) 0.034(7)
C38 0.117(9) 0.131(9) 0.113(9) -0.002(8) 0.005(7) 0.022(8)
C39 0.144(10) 0.159(11) 0.141(10) 0.009(9) 0.001(9) 0.030(9)
C40 0.123(9) 0.126(9) 0.132(10) 0.010(8) 0.015(8) 0.028(8)
C41 0.047(5) 0.082(6) 0.096(7) -0.006(5) 0.006(5) 0.000(5)
C42 0.074(7) 0.095(8) 0.135(9) -0.006(7) 0.004(6) -0.012(6)
C43 0.098(8) 0.126(9) 0.130(9) 0.000(8) 0.013(7) -0.021(7)
C44 0.075(7) 0.106(8) 0.119(8) 0.012(7) -0.005(6) -0.012(6)
C45 0.061(6) 0.106(8) 0.114(8) 0.005(7) 0.012(6) 0.011(6)
C46 0.045(5) 0.079(6) 0.111(7) -0.004(6) 0.007(5) -0.001(5)
P3 0.0529(10) 0.0596(10) 0.0708(11) -0.0008(8) 0.0036(8) -0.0003(8)
P4 0.0644(11) 0.0714(11) 0.0784(11) -0.0031(9) 0.0032(9) 0.0002(9)
C66 0.025 0.002 0.001 0.001 0.002 0.002
C67 0.080(3) 0.080(3) 0.081(3) 0.0001(11) 0.0004(11) -0.0002(11)
C68 0.070(6) 0.078(7) 0.097(7) 0.000(6) -0.004(5) 0.000(5)
C69 0.045(4) 0.053(5) 0.090(6) -0.016(5) -0.002(4) -0.008(4)
C70 0.069(3) 0.069(3) 0.070(3) -0.0003(11) 0.0001(11) -0.0001(11)
C71 0.072(6) 0.071(6) 0.106(8) -0.008(6) -0.001(6) -0.003(5)
C72 0.083(7) 0.094(7) 0.106(8) -0.018(6) -0.014(6) 0.001(6)
C73 0.093(7) 0.099(8) 0.109(8) -0.014(7) 0.016(7) 0.001(6)
C74 0.084(3) 0.084(3) 0.084(3) 0.0001(11) 0.0000(11) 0.0000(11)
C75 0.064(6) 0.059(6) 0.090(6) -0.002(5) 0.018(5) 0.002(5)
C76 0.076(3) 0.076(3) 0.077(3) 0.0002(11) 0.0003(11) 0.0003(11)
C77 0.064(6) 0.093(7) 0.128(8) 0.010(7) 0.012(6) 0.020(6)
C78 0.066(6) 0.101(8) 0.104(8) 0.003(6) 0.016(6) 0.004(6)
C79 0.082(3) 0.083(3) 0.084(3) -0.0002(11) 0.0003(11) -0.0003(11)
C80 0.056(5) 0.068(6) 0.122(8) 0.004(6) 0.015(5) -0.005(5)
C81 0.056(5) 0.083(7) 0.110(8) -0.018(6) 0.005(5) 0.010(5)
C82 0.081(7) 0.112(8) 0.122(8) -0.020(7) 0.009(7) 0.005(6)
C83 0.104(8) 0.127(9) 0.131(9) -0.028(8) 0.013(7) 0.004(7)
C84 0.120(9) 0.131(10) 0.147(10) -0.042(8) 0.004(8) 0.011(8)
C85 0.108(8) 0.107(8) 0.132(9) -0.029(7) 0.001(7) 0.002(7)
C86 0.097(8) 0.111(9) 0.139(9) -0.031(8) -0.011(7) -0.008(7)
C87 0.072(6) 0.073(7) 0.099(7) -0.003(6) -0.008(6) 0.008(5)
C88 0.080(7) 0.100(8) 0.112(8) 0.000(7) -0.011(6) -0.015(6)
C89 0.077(7) 0.138(10) 0.142(10) 0.005(8) 0.002(7) -0.015(7)
C90 0.096(8) 0.124(9) 0.126(9) -0.003(8) -0.009(7) 0.007(7)
C91 0.117(9) 0.145(10) 0.142(10) 0.006(8) -0.013(8) 0.008(8)
C92 0.096(8) 0.119(9) 0.137(10) -0.005(8) 0.017(8) 0.001(7)
N1 0.042(4) 0.073(5) 0.090(6) -0.009(4) 0.010(4) 0.000(3)
N2 0.068(6) 0.139(8) 0.124(8) -0.006(7) 0.002(6) 0.015(6)
N3 0.057(5) 0.085(6) 0.113(7) 0.002(5) -0.009(5) 0.020(4)
N4 0.080(6) 0.094(7) 0.131(8) -0.017(6) -0.028(6) 0.008(5)
N5 0.086(7) 0.123(8) 0.161(9) -0.019(7) -0.016(7) -0.003(6)
N6 0.051(5) 0.067(5) 0.121(7) 0.004(5) 0.005(5) 0.006(4)
C1 0.075(7) 0.090(7) 0.109(8) 0.003(6) 0.012(6) 0.006(6)
C2 0.076(7) 0.115(8) 0.117(8) -0.009(7) 0.003(6) 0.000(6)
C3 0.074(3) 0.075(3) 0.075(3) -0.0002(11) 0.0004(11) 0.0002(11)
C4 0.072(6) 0.102(8) 0.112(8) -0.020(6) -0.004(6) 0.021(6)
C5 0.074(6) 0.087(7) 0.107(8) -0.014(6) 0.013(6) 0.013(5)
C6 0.064(6) 0.092(7) 0.108(8) -0.002(6) -0.014(6) -0.001(5)
C7 0.090(8) 0.146(10) 0.125(9) -0.001(8) 0.007(7) 0.015(7)
C8 0.065(6) 0.087(7) 0.101(7) -0.008(6) 0.001(6) 0.012(5)
C9 0.073(6) 0.071(6) 0.097(7) -0.010(5) -0.011(6) 0.007(5)
C10 0.085(7) 0.084(7) 0.126(9) 0.006(7) 0.015(7) 0.005(6)
C11 0.087(7) 0.089(7) 0.121(8) -0.018(7) -0.019(7) 0.013(6)
C12 0.071(6) 0.074(7) 0.113(8) -0.011(6) -0.005(6) 0.009(5)
C13 0.081(7) 0.099(8) 0.126(9) -0.020(7) -0.031(7) 0.013(6)
C14 0.089(8) 0.129(10) 0.144(10) -0.023(8) 0.001(7) -0.003(7)
C15 0.073(7) 0.092(7) 0.113(8) -0.011(6) -0.015(6) 0.000(6)
C16 0.070(6) 0.074(7) 0.121(8) -0.011(6) -0.030(6) 0.005(5)
C17 0.060(6) 0.082(7) 0.135(9) -0.011(6) -0.022(6) -0.008(5)
C18 0.056(6) 0.091(7) 0.114(8) 0.002(6) -0.002(5) -0.006(5)
C19 0.052(5) 0.076(6) 0.117(8) -0.003(6) -0.011(5) 0.002(5)
N7 0.033(4) 0.062(5) 0.103(6) 0.002(4) 0.014(4) 0.003(3)
N8 0.075(6) 0.146(8) 0.124(8) 0.009(7) 0.005(6) -0.009(6)
N9 0.070(6) 0.115(7) 0.116(7) 0.010(6) 0.012(5) 0.001(5)
N10 0.049(4) 0.061(5) 0.119(7) 0.000(5) -0.013(4) -0.007(4)
N11 0.079(6) 0.088(7) 0.150(8) 0.013(6) -0.024(6) -0.014(5)
N12 0.080(3) 0.081(3) 0.082(3) -0.0001(11) 0.0000(11) 0.0005(11)
C47 0.052(5) 0.075(6) 0.101(7) -0.011(6) 0.005(5) 0.001(5)
C48 0.081(3) 0.082(3) 0.082(3) 0.0001(8) 0.0003(8) -0.0002(8)
C49 0.042(4) 0.081(6) 0.104(7) 0.006(6) 0.011(5) 0.006(4)
C50 0.052(5) 0.081(6) 0.113(8) 0.002(6) 0.016(5) -0.005(5)
C51 0.047(5) 0.065(6) 0.098(7) 0.004(5) 0.000(5) 0.001(4)
C52 0.052(5) 0.112(8) 0.117(8) -0.001(7) 0.013(6) 0.005(5)
C53 0.055(5) 0.092(7) 0.115(8) 0.000(6) 0.013(6) -0.003(5)
C54 0.118(5) 0.119(5) 0.119(5) 0.0001(11) 0.0000(11) 0.0000(11)
C55 0.075(6) 0.092(7) 0.115(8) 0.003(7) -0.003(6) -0.001(6)
C56 0.072(6) 0.103(8) 0.117(8) -0.002(7) -0.006(6) -0.013(6)
C57 0.030 0.030 0.030 0.000 0.000 0.000
C58 0.066(3) 0.067(3) 0.067(3) -0.0005(11) 0.0000(11) -0.0003(11)
C59 0.064(6) 0.075(7) 0.112(8) -0.012(6) -0.016(6) -0.011(5)
C60 0.084(7) 0.104(8) 0.134(9) 0.003(7) -0.037(7) -0.005(6)
C61 0.070(3) 0.071(3) 0.071(3) -0.0003(11) -0.0006(11) -0.0001(11)
C62 0.051(5) 0.065(6) 0.109(7) -0.003(5) -0.006(5) -0.010(5)
C63 0.045(5) 0.057(6) 0.108(7) -0.012(5) -0.020(5) 0.005(4)
C64 0.065(3) 0.066(3) 0.067(3) -0.0005(11) -0.0001(11) -0.0001(11)
C65 0.049(5) 0.067(6) 0.124(8) -0.009(6) -0.022(5) -0.008(4)
C100 0.41(4) 0.41(4) 0.41(4) -0.003(11) -0.001(11) 0.003(11)
C101 0.30(2) 0.30(2) 0.29(2) -0.001(11) -0.006(11) -0.001(11)
C102 0.160(11) 0.162(11) 0.147(11) 0.003(9) 0.002(9) 0.020(9)
C103 0.182(13) 0.187(13) 0.178(13) -0.015(10) 0.000(10) -0.029(10)
C104 0.199(14) 0.195(14) 0.197(14) 0.003(10) 0.005(10) -0.017(10)
C105 0.208(15) 0.203(15) 0.217(15) 0.004(10) 0.002(10) 0.011(10)
C106 0.251(18) 0.245(18) 0.254(19) 0.002(11) -0.006(11) -0.010(11)
C107 0.169(12) 0.163(12) 0.177(12) 0.008(10) 0.013(10) -0.002(9)
C108 0.092(7) 0.117(9) 0.106(8) 0.010(7) 0.022(7) 0.003(7)
C109 0.117(9) 0.138(10) 0.136(10) -0.001(8) 0.011(8) -0.009(8)
C110 0.130(10) 0.166(11) 0.142(11) -0.010(9) 0.001(9) -0.007(9)
C111 0.110(9) 0.142(10) 0.121(9) 0.021(8) 0.017(8) 0.007(8)
C112 0.124(10) 0.128(10) 0.136(10) 0.007(8) 0.015(8) 0.009(8)
C113 0.084(7) 0.128(9) 0.122(9) -0.003(8) 0.012(7) 0.004(7)
C114 0.30(2) 0.30(2) 0.30(2) 0.010(11) -0.010(11) 0.007(11)
C115 0.170(12) 0.174(13) 0.187(13) -0.003(10) 0.012(10) 0.018(10)
C116 0.130(10) 0.147(11) 0.157(11) -0.035(9) -0.004(9) 0.001(8)
C117 0.222(16) 0.229(17) 0.235(17) -0.004(11) 0.002(11) -0.008(11)
C118 0.219(16) 0.238(17) 0.229(17) -0.016(11) 0.001(11) 0.010(11)
C119 0.149(11) 0.148(11) 0.167(12) -0.016(9) 0.012(9) 0.009(9)
C120 0.092(8) 0.125(9) 0.151(10) -0.036(8) -0.012(8) -0.001(7)
C121 0.44(8) 0.44(8) 0.44(8) 0.000(12) 0.000(12) 0.002(12)
C122 0.18(2) 0.19(2) 0.18(2) -0.006(11) -0.005(11) -0.005(11)
C123 0.154(18) 0.160(18) 0.166(18) 0.004(11) 0.003(11) -0.011(11)
C124 0.134(15) 0.144(16) 0.147(16) -0.003(11) -0.004(11) -0.022(10)
C125 0.131(14) 0.136(15) 0.136(15) -0.005(10) -0.012(10) -0.029(10)
C126 0.109(13) 0.128(14) 0.128(14) -0.010(10) -0.008(10) 0.008(10)
C127 0.144(16) 0.149(16) 0.148(16) -0.004(11) -0.017(11) 0.002(11)
C128 0.50(5) 0.50(5) 0.50(5) 0.002(12) -0.005(12) -0.003(12)
C129 0.195(14) 0.190(14) 0.197(14) 0.009(10) -0.004(10) -0.010(10)
C130 0.158(12) 0.169(13) 0.192(13) -0.004(10) 0.000(10) -0.005(10)
C131 0.142(11) 0.177(12) 0.177(12) -0.011(10) 0.012(9) -0.041(9)
C132 0.176(13) 0.203(14) 0.191(14) 0.009(10) -0.008(10) -0.032(10)
C133 0.171(13) 0.171(13) 0.194(13) -0.007(10) -0.007(10) -0.010(10)
C134 0.175(13) 0.183(13) 0.185(13) -0.010(10) -0.002(10) -0.024(10)

loop_
_atom_type_symbol
_atom_type_description
_atom_type_scat_dispersion_real
_atom_type_scat_dispersion_imag
_atom_type_scat_source
C C 0.0033 0.0016 'International Tables Vol C Tables 4.2.6.8 and 6.1.1.4'
H H 0.0000 0.0000 'International Tables Vol C Tables 4.2.6.8 and 6.1.1.4'
N N 0.0061 0.0033 'International Tables Vol C Tables 4.2.6.8 and 6.1.1.4'
O O 0.0106 0.0060 'International Tables Vol C Tables 4.2.6.8 and 6.1.1.4'
F F 0.0171 0.0103 'International Tables Vol C Tables 4.2.6.8 and 6.1.1.4'
P P 0.1023 0.0942 'International Tables Vol C Tables 4.2.6.8 and 6.1.1.4'
Pt Pt -1.7033 8.3905 'International Tables Vol C Tables 4.2.6.8 and 6.1.1.4'
S S 0.1246 0.1234 'International Tables Vol C Tables 4.2.6.8 and 6.1.1.4'
Pd Pd -0.9988 1.0072 'International Tables Vol C Tables 4.2.6.8 and 6.1.1.4'

loop_
_geom_angle_atom_site_label_1
_geom_angle_atom_site_label_2
_geom_angle_atom_site_label_3
_geom_angle
_geom_angle_site_symmetry_1
_geom_angle_site_symmetry_3
O2A S1A O3A 113.4(3) . .
O2A S1A O1A 113.1(4) . .
O3A S1A O1A 115.8(3) . .
O2A S1A C1A 103.4(3) . .
O3A S1A C1A 103.4(3) . .
O1A S1A C1A 106.1(3) . .
F2A C1A F1A 108.5(8) . .
F2A C1A F3A 108.5(7) . .
F1A C1A F3A 105.4(7) . .
F2A C1A S1A 113.4(6) . .
F1A C1A S1A 110.2(6) . .
F3A C1A S1A 110.6(6) . .
O2B S1B O3B 113.3(4) . .
O2B S1B O1B 113.2(4) . .
O3B S1B O1B 115.7(3) . .
O2B S1B C1B 103.4(3) . .
O3B S1B C1B 103.4(3) . .
O1B S1B C1B 106.2(3) . .
F2B C1B F1B 108.5(8) . .
F2B C1B F3B 108.4(7) . .
F1B C1B F3B 105.4(7) . .
F2B C1B S1B 113.3(6) . .
F1B C1B S1B 110.3(6) . .
F3B C1B S1B 110.5(5) . .
O2C S1C O3C 113.3(4) . .
O2C S1C O1C 113.1(4) . .
O3C S1C O1C 115.8(3) . .
O2C S1C C1C 103.4(3) . .
O3C S1C C1C 103.5(3) . .
O1C S1C C1C 106.1(3) . .
F2C C1C F1C 108.5(8) . .
F2C C1C F3C 108.5(7) . .
F1C C1C F3C 105.4(7) . .
F2C C1C S1C 113.4(6) . .
F1C C1C S1C 110.2(6) . .
F3C C1C S1C 110.6(6) . .
O2D S1D O3D 113.3(4) . .
O2D S1D O1D 113.1(4) . .
O3D S1D O1D 115.8(3) . .
O2D S1D C1D 103.3(3) . .
O3D S1D C1D 103.4(3) . .
O1D S1D C1D 106.2(3) . .
F2D C1D F1D 108.5(8) . .
F2D C1D F3D 108.5(7) . .
F1D C1D F3D 105.4(7) . .
F2D C1D S1D 113.4(6) . .
F1D C1D S1D 110.2(6) . .
F3D C1D S1D 110.6(6) . .
N6 Pd1 N1 83.69(13) 3_556 .
N6 Pd1 P1 94.51(11) 3_556 .
N1 Pd1 P1 176.07(11) . .
N6 Pd1 P2 173.15(12) 3_556 .
N1 Pd1 P2 91.73(12) . .
P1 Pd1 P2 90.36(12) . .
N12 Pd2 N7 82.36(11) 3_556 .
N12 Pd2 P4 94.55(10) 3_556 .
N7 Pd2 P4 175.42(10) . .
N12 Pd2 P3 174.06(10) 3_556 .
N7 Pd2 P3 91.72(10) . .
P4 Pd2 P3 91.39(8) . .
C20 P1 C29 103.4(6) . .
C20 P1 C23 105.1(6) . .
C29 P1 C23 107.3(4) . .
C20 P1 Pd1 115.4(5) . .
C29 P1 Pd1 112.0(4) . .
C23 P1 Pd1 112.9(3) . .
C22 P2 C41 110.2(2) . .
C22 P2 C35 101.1(3) . .
C41 P2 C35 105.0(3) . .
C22 P2 Pd1 114.83(14) . .
C41 P2 Pd1 113.5(2) . .
C35 P2 Pd1 111.0(3) . .
C21 C20 P1 113.4(10) . .
C22 C21 C20 114.0(11) . .
C21 C22 P2 111.4(6) . .
C24 C23 C28 120.0 . .
C24 C23 P1 125.1(3) . .
C28 C23 P1 114.7(3) . .
C23 C24 C25 120.0 . .
C26 C25 C24 120.0 . .
C27 C26 C25 120.0 . .
C28 C27 C26 120.0 . .
C27 C28 C23 120.0 . .
C30 C29 C34 120.0 . .
C30 C29 P1 120.8(6) . .
C34 C29 P1 119.2(6) . .
C29 C30 C31 120.0 . .
C32 C31 C30 120.0 . .
C31 C32 C33 120.0 . .
C34 C33 C32 120.0 . .
C33 C34 C29 120.0 . .
C36 C35 C40 120.0 . .
C36 C35 P2 118.6(5) . .
C40 C35 P2 121.4(5) . .
C37 C36 C35 120.0 . .
C36 C37 C38 120.0 . .
C37 C38 C39 120.0 . .
C40 C39 C38 120.0 . .
C39 C40 C35 120.0 . .
C42 C41 C46 120.0 . .
C42 C41 P2 119.7(2) . .
C46 C41 P2 120.2(3) . .
C41 C42 C43 120.0 . .
C44 C43 C42 120.0 . .
C43 C44 C45 120.0 . .
C44 C45 C46 120.0 . .
C45 C46 C41 120.0 . .
C66 P3 C69 102.8(3) . .
C66 P3 C75 103.4(3) . .
C69 P3 C75 107.3(4) . .
C66 P3 Pd2 116.87(11) . .
C69 P3 Pd2 109.8(3) . .
C75 P3 Pd2 115.5(2) . .
C87 P4 C81 107.8(3) . .
C87 P4 C68 106.6(4) . .
C81 P4 C68 102.0(5) . .
C87 P4 Pd2 109.72(13) . .
C81 P4 Pd2 111.4(4) . .
C68 P4 Pd2 118.6(4) . .
C67 C66 P3 115.5(4) . .
C68 C67 C66 113.8(9) . .
C67 C68 P4 111.8(9) . .
C70 C69 C74 120.0 . .
C70 C69 P3 121.4(4) . .
C74 C69 P3 118.0(4) . .
C71 C70 C69 120.0 . .
C70 C71 C72 120.0 . .
C73 C72 C71 120.0 . .
C72 C73 C74 120.0 . .
C73 C74 C69 120.0 . .
C76 C75 C80 120.0 . .
C76 C75 P3 122.2(4) . .
C80 C75 P3 117.8(4) . .
C77 C76 C75 120.0 . .
C76 C77 C78 120.0 . .
C79 C78 C77 120.0 . .
C80 C79 C78 120.0 . .
C79 C80 C75 120.0 . .
C82 C81 C86 120.0 . .
C82 C81 P4 120.7(5) . .
C86 C81 P4 119.0(5) . .
C81 C82 C83 120.0 . .
C84 C83 C82 120.0 . .
C85 C84 C83 120.0 . .
C84 C85 C86 120.0 . .
C85 C86 C81 120.0 . .
C88 C87 C92 120.0 . .
C88 C87 P4 125.76(10) . .
C92 C87 P4 114.06(10) . .
C89 C88 C87 120.0 . .
C88 C89 C90 120.0 . .
C91 C90 C89 120.0 . .
C90 C91 C92 120.0 . .
C91 C92 C87 120.0 . .
C5 N1 C1 125.1 . .
C5 N1 Pd1 120.38(7) . .
C1 N1 Pd1 114.45(7) . .
C7 N2 N3 114.5 . .
C8 N3 C9 133.5 . .
C8 N3 N2 99.9 . .
C9 N3 N2 126.4 . .
C12 N4 N5 110.6 . .
C12 N4 C11 129.2 . .
N5 N4 C11 119.7 . .
C14 N5 N4 104.7 . .
C18 N6 C17 115.4 . .
C18 N6 Pd1 129.32(9) . 3_556
C17 N6 Pd1 114.81(9) . 3_556
N1 C1 C2 111.6 . .
C3 C2 C1 129.0 . .
C6 C3 C2 127.0 . .
C6 C3 C4 118.9 . .
C2 C3 C4 114.1 . .
C5 C4 C3 113.8 . .
N1 C5 C4 126.3 . .
C8 C6 C3 136.4 . .
C8 C6 C7 101.6 . .
C3 C6 C7 122.0 . .
N2 C7 C6 107.7 . .
C6 C8 N3 116.0 . .
N3 C9 C10 108.5 . .
C11 C10 C9 105.9 . .
C10 C11 N4 97.2 . .
N4 C12 C13 107.8 . .
C12 C13 C14 109.1 . .
C12 C13 C15 133.4 . .
C14 C13 C15 115.5 . .
C13 C14 N5 105.8 . .
C19 C15 C16 126.1 . .
C19 C15 C13 112.6 . .
C16 C15 C13 120.1 . .
C15 C16 C17 115.2 . .
C16 C17 N6 122.1 . .
C19 C18 N6 124.6 . .
C18 C19 C15 116.0 . .
C47 N7 C51 123.4 . .
C47 N7 Pd2 120.99(6) . .
C51 N7 Pd2 115.09(6) . .
C54 N8 N9 106.8 . .
N8 N9 C53 111.9 . .
N8 N9 C55 119.6 . .
C53 N9 C55 126.1 . .
C58 N10 N11 112.2(5) . .
C58 N10 C57 126.4(5) . .
N11 N10 C57 120.85(9) . .
C60 N11 N10 104.6(6) . .
C63 N12 C64 111.3(7) . .
C63 N12 Pd2 129.9(5) . 3_556
C64 N12 Pd2 118.6(5) . 3_556
N7 C47 C48 125.3 . .
C47 C48 C49 117.9 . .
C48 C49 C50 113.6 . .
C48 C49 C52 124.7 . .
C50 C49 C52 121.7 . .
C51 C50 C49 124.8 . .
N7 C51 C50 114.6 . .
C53 C52 C49 123.5 . .
C53 C52 C54 105.1 . .
C49 C52 C54 131.3 . .
C52 C53 N9 104.9 . .
N8 C54 C52 110.3 . .
N9 C55 C56 118.5 . .
C57 C56 C55 119.38(12) . .
C56 C57 N10 100.98(19) . .
N10 C58 C59 109.6(9) . .
C58 C59 C61 131.0(11) . .
C58 C59 C60 102.3(12) . .
C61 C59 C60 125.4(12) . .
N11 C60 C59 110.5(12) . .
C62 C61 C65 117.0(11) . .
C62 C61 C59 118.8(11) . .
C65 C61 C59 124.1(10) . .
C63 C62 C61 118.6(11) . .
N12 C63 C62 128.6(9) . .
C65 C64 N12 123.5(9) . .
C64 C65 C61 120.5(10) . .
C102 C101 C106 120.0 . .
C102 C101 C100 119.0(3) . .
C106 C101 C100 119.0(3) . .
C101 C102 C103 120.0 . .
C104 C103 C102 120.0 . .
C103 C104 C105 120.0 . .
C106 C105 C104 120.0 . .
C105 C106 C101 120.0 . .
C109 C108 C113 120.0 . .
C109 C108 C107 119.97(6) . .
C113 C108 C107 119.97(5) . .
C110 C109 C108 120.0 . .
C109 C110 C111 120.0 . .
C112 C111 C110 120.0 . .
C111 C112 C113 120.0 . .
C112 C113 C108 120.0 . .
C114 C115 C116 119.96(7) . .
C114 C115 C120 119.96(7) . .
C116 C115 C120 120.0 . .
C117 C116 C115 120.0 . .
C116 C117 C118 120.0 . .
C119 C118 C117 120.0 . .
C118 C119 C120 120.0 . .
C119 C120 C115 120.0 . .
C123 C122 C127 120.0 . .
C123 C122 C121 119.3(4) . .
C127 C122 C121 119.3(4) . .
C124 C123 C122 120.0 . .
C123 C124 C125 120.0 . .
C126 C125 C124 120.0 . .
C127 C126 C125 120.0 . .
C126 C127 C122 120.0 . .
C128 C129 C130 119.99(7) . .
C128 C129 C134 119.98(7) . .
C130 C129 C134 120.0 . .
C131 C130 C129 120.0 . .
C130 C131 C132 120.0 . .
C133 C132 C131 120.0 . .
C132 C133 C134 120.0 . .
C133 C134 C129 120.0 . .

loop_
_geom_bond_atom_site_label_1
_geom_bond_atom_site_label_2
_geom_bond_distance
_geom_bond_site_symmetry_2
S1A O2A 1.420(5) .
S1A O3A 1.424(5) .
S1A O1A 1.428(5) .
S1A C1A 1.783(10) .
F1A C1A 1.320(9) .
F2A C1A 1.292(8) .
F3A C1A 1.344(8) .
S1B O2B 1.420(5) .
S1B O3B 1.424(5) .
S1B O1B 1.428(5) .
S1B C1B 1.783(10) .
F1B C1B 1.320(9) .
F2B C1B 1.292(8) .
F3B C1B 1.344(8) .
S1C O2C 1.420(6) .
S1C O3C 1.424(5) .
S1C O1C 1.428(5) .
S1C C1C 1.782(10) .
F1C C1C 1.320(9) .
F2C C1C 1.292(8) .
F3C C1C 1.344(8) .
S1D O2D 1.420(5) .
S1D O3D 1.424(5) .
S1D O1D 1.428(5) .
S1D C1D 1.783(10) .
F1D C1D 1.320(9) .
F2D C1D 1.292(8) .
F3D C1D 1.344(8) .
Pd1 N6 2.072(4) 3_556
Pd1 N1 2.176(3) .
Pd1 P1 2.258(4) .
Pd1 P2 2.263(3) .
Pd2 N12 2.006(3) 3_556
Pd2 N7 2.146(3) .
Pd2 P4 2.236(3) .
Pd2 P3 2.249(2) .
P1 C20 1.817(14) .
P1 C29 1.805(8) .
P1 C23 1.841(8) .
P2 C22 1.763(3) .
P2 C41 1.810(5) .
P2 C35 1.819(7) .
C20 C21 1.59(2) .
C21 C22 1.538(18) .
C23 C24 1.3900 .
C23 C28 1.3900 .
C24 C25 1.3900 .
C25 C26 1.3900 .
C26 C27 1.3900 .
C27 C28 1.3900 .
C29 C30 1.3900 .
C29 C34 1.3900 .
C30 C31 1.3900 .
C31 C32 1.3900 .
C32 C33 1.3900 .
C33 C34 1.3900 .
C35 C36 1.3900 .
C35 C40 1.3900 .
C36 C37 1.3900 .
C37 C38 1.3900 .
C38 C39 1.3900 .
C39 C40 1.3900 .
C41 C42 1.3900 .
C41 C46 1.3900 .
C42 C43 1.3900 .
C43 C44 1.3900 .
C44 C45 1.3900 .
C45 C46 1.3900 .
P3 C66 1.709(2) .
P3 C69 1.789(6) .
P3 C75 1.819(5) .
P4 C87 1.801(4) .
P4 C81 1.827(7) .
P4 C68 1.834(13) .
C66 C67 1.664(12) .
C67 C68 1.560(17) .
C69 C70 1.3900 .
C69 C74 1.3900 .
C70 C71 1.3900 .
C71 C72 1.3900 .
C72 C73 1.3900 .
C73 C74 1.3900 .
C75 C76 1.3900 .
C75 C80 1.3900 .
C76 C77 1.3900 .
C77 C78 1.3900 .
C78 C79 1.3900 .
C79 C80 1.3900 .
C81 C82 1.3900 .
C81 C86 1.3900 .
C82 C83 1.3900 .
C83 C84 1.3900 .
C84 C85 1.3900 .
C85 C86 1.3900 .
C87 C88 1.3900 .
C87 C92 1.3900 .
C88 C89 1.3900 .
C89 C90 1.3900 .
C90 C91 1.3900 .
C91 C92 1.3900 .
N1 C5 1.3194 .
N1 C1 1.3637 .
N2 C7 1.2120 .
N2 N3 1.4353 .
N3 C8 1.3570 .
N3 C9 1.3777 .
N4 C12 1.3178 .
N4 N5 1.4449 .
N4 C11 1.5464 .
N5 C14 1.4320 .
N6 C18 1.4032 .
N6 C17 1.4362 .
N6 Pd1 2.072(3) 3_556
C1 C2 1.4335 .
C2 C3 1.4009 .
C3 C6 1.3635 .
C3 C4 1.5233 .
C4 C5 1.4068 .
C6 C8 1.3179 .
C6 C7 1.5007 .
C9 C10 1.6483 .
C10 C11 1.5024 .
C12 C13 1.3893 .
C13 C14 1.4237 .
C13 C15 1.5066 .
C15 C19 1.3709 .
C15 C16 1.3852 .
C16 C17 1.4052 .
C18 C19 1.3671 .
N7 C47 1.3084 .
N7 C51 1.3295 .
N8 C54 1.2591 .
N8 N9 1.3833 .
N9 C53 1.3925 .
N9 C55 1.4085 .
N10 C58 1.339(11) .
N10 N11 1.3793 .
N10 C57 1.561(3) .
N11 C60 1.333(17) .
N12 C63 1.338(11) .
N12 C64 1.459(11) .
N12 Pd2 2.006(4) 3_556
C47 C48 1.3400 .
C48 C49 1.4294 .
C49 C50 1.4432 .
C49 C52 1.4691 .
C50 C51 1.3954 .
C52 C53 1.3612 .
C52 C54 1.5048 .
C55 C56 1.5831 .
C56 C57 1.445(3) .
C58 C59 1.370(17) .
C59 C61 1.458(18) .
C59 C60 1.489(19) .
C61 C62 1.398(16) .
C61 C65 1.416(16) .
C62 C63 1.359(16) .
C64 C65 1.347(16) .
C100 C101 1.63(6) .
C101 C102 1.3900 .
C101 C106 1.3900 .
C102 C103 1.3900 .
C103 C104 1.3900 .
C104 C105 1.3900 .
C105 C106 1.3900 .
C107 C108 1.419(19) .
C108 C109 1.3900 .
C108 C113 1.3900 .
C109 C110 1.3900 .
C110 C111 1.3900 .
C111 C112 1.3900 .
C112 C113 1.3900 .
C114 C115 1.29(3) .
C115 C116 1.3900 .
C115 C120 1.3900 .
C116 C117 1.3900 .
C117 C118 1.3900 .
C118 C119 1.3900 .
C119 C120 1.3900 .
C121 C122 1.53(3) .
C122 C123 1.3900 .
C122 C127 1.3900 .
C123 C124 1.3900 .
C124 C125 1.3900 .
C125 C126 1.3900 .
C126 C127 1.3900 .
C128 C129 1.37(3) .
C129 C130 1.3900 .
C129 C134 1.3900 .
C130 C131 1.3900 .
C131 C132 1.3900 .
C132 C133 1.3900 .
C133 C134 1.3900 .
